data_2000813
loop_
_publ_author_name
'Degnan, I. A.'
'Alcock, N. W.'
'Roe, S. M.'
'Wallbridge, M. G. H.'

_publ_section_title
;
 Structures of adducts formed by indium(III) halides and phosphine
 ligands: tris[1,2-bis(diphenylphosphino)ethane]bis[triiodoindium(III)]
 and trichlorobis(trimethylphosphine)indium(III)
;
_journal_issue 6
_journal_name_full 'Acta Crystallographica Section C'
_journal_page_first 995
_journal_page_last 999
_journal_paper_doi 10.1107/S0108270191013033
_journal_volume 48
_journal_year 1992
_chemical_formula_sum 'C6 H18 Cl3 In P2'
_chemical_formula_weight 373.3
_space_group_IT_number 62
_space_group_name_Hall '-P 2ac 2n'
_space_group_name_H-M_alt 'P n m a'
_symmetry_cell_setting orthorhombic
_symmetry_space_group_name_Hall '-P 2ac 2n'
_symmetry_space_group_name_H-M 'P n m a'
_cell_angle_alpha 90
_cell_angle_beta 90
_cell_angle_gamma 90
_cell_formula_units_Z 4
_cell_length_a 10.418(8)
_cell_length_b 10.769(9)
_cell_length_c 13.808(9)
_cell_volume 1549(2)
_diffrn_radiation_type Mo
_diffrn_radiation_wavelength 0.71069
_exptl_absorpt_coefficient_mu 2.19
_exptl_crystal_density_diffrn 1.6
_exptl_crystal_F_000 736
_cod_data_source_file li0104.cif
_cod_data_source_block li0104b
_cod_original_formula_sum 'C6 H18 Cl3 In1 P2'
_cod_database_code 2000813

loop_
_space_group_symop_id
_space_group_symop_operation_xyz
1 x,y,z
2 -x+1/2,-y,z+1/2
3 x+1/2,-y+1/2,-z+1/2
4 -x,y+1/2,-z
5 -x,-y,-z
6 x+1/2,y,-z+1/2
7 -x+1/2,y+1/2,z+1/2
8 x,-y+1/2,z

loop_
_atom_site_label
_atom_site_fract_x
_atom_site_fract_y
_atom_site_fract_z
_atom_site_U_iso_or_equiv
In(1) .20937(6) .7500 .52288(4) .0450(10)
Cl(1) .28440(16) .55280(17) .60041(13) .0580(10)
Cl(2) .0647(3) .7500 .3827(2) .0880(10)
P(1) .0091(2) .7500 .6322(2) .0530(10)
P(2) .3981(3) .7500 .4023(2) .0590(10)
C(11) .0514(13) .7500 .7586(8) .083(5)
C(12) -.0912(8) .6169(9) .6189(8) .102(4)
C(21) .5608(12) .7500 .4622(10) .082(5)
C(22) .3965(10) .8847(8) .3288(6) .088(3)
H(11A) -.0248 .7500 .7991 ?
H(11B) .1015 .6772 .7748 ?
H(12A) -.1169 .6109 .5523 ?
H(12B) -.1659 .6245 .6591 ?
H(12C) -.0443 .5437 .6368 ?
H(21A) .6237 .7500 .4113 ?
H(21B) .5674 .8228 .5000 ?
H(22A) .3150 .8908 .2968 ?
H(22B) .4635 .8784 .2813 ?
H(22C) .4102 .9574 .3678 ?

loop_
_geom_bond_atom_site_label_1
_geom_bond_atom_site_label_2
_geom_bond_distance
In(1) Cl(1) 2.503(3)
In(1) P(1) 2.575(3)
P(1) C(12) 1.783(10)
P(2) C(21) 1.885(13)
In(1) Cl(2) 2.453(4)
In(1) P(2) 2.576(4)
P(1) C(11) 1.801(10)
P(2) C(22) 1.771(9)
